data_7704613
loop_
_publ_author_name
'Fondo, Matilde'
'Corredoira-V\'azquez, Julio'
'Garc\'ia-Deibe, Ana M'
'G\'omez-Coca, Silvia'
'Ruiz, Eliseo'
'Sanmart\'in-Matalobos, Jes\'us'

_publ_section_title
;
 Dysprosium-based complexes with a flat pentadentate donor: a magnetic and
 ab initio study.
;
_journal_issue 24
_journal_name_full 'Dalton transactions (Cambridge, England : 2003)'
_journal_page_first 8389
_journal_page_last 8401
_journal_paper_doi 10.1039/d0dt01293a
_journal_volume 49
_journal_year 2020
_chemical_formula_moiety 'C28 H26 Dy N4 O6, C19 H13 Cl2 Dy N3 O2'
_chemical_formula_sum 'C47 H39 Cl2 Dy2 N7 O8'
_chemical_formula_weight 1225.75
_space_group_crystal_system monoclinic
_space_group_IT_number 15
_space_group_name_Hall '-C 2yc'
_space_group_name_H-M_alt 'C 1 2/c 1'
_atom_sites_solution_hydrogens mixed
_audit_creation_method SHELXL-2018/1
_audit_update_record
;
2020-06-03 deposited with the CCDC.	2020-06-05 downloaded from the CCDC.
;
_cell_angle_alpha 90
_cell_angle_beta 102.517(7)
_cell_angle_gamma 90
_cell_formula_units_Z 4
_cell_length_a 19.188(4)
_cell_length_b 18.419(4)
_cell_length_c 12.866(3)
_cell_measurement_reflns_used 2900
_cell_measurement_temperature 100(2)
_cell_measurement_theta_max 28.275
_cell_measurement_theta_min 3.1
_cell_volume 4439.1(17)
_computing_cell_refinement 'BRUKER APEX3'
_computing_data_collection 'BRUKER APEX3'
_computing_data_reduction 'BRUKER SAINT'
_computing_molecular_graphics 'WinGX 2020.1 (Farrugia, 2012)'
_computing_publication_material 'WinGX 2020.1 (Farrugia, 2012)'
_computing_structure_refinement 'SHELXL-2018/1 (Sheldrick, 2018)'
_computing_structure_solution 'SHELXT-2014/1 (Sheldrick, 2018)'
_diffrn_ambient_temperature 100(2)
_diffrn_measured_fraction_theta_full 0.987
_diffrn_measured_fraction_theta_max 0.972
_diffrn_measurement_device_type 'Bruker D8 VENTURE PHOTON III-14'
_diffrn_measurement_method 'omega and phi'
_diffrn_radiation_type MoK\a
_diffrn_radiation_wavelength 0.71073
_diffrn_reflns_av_R_equivalents 0.0843
_diffrn_reflns_av_unetI/netI 0.0861
_diffrn_reflns_Laue_measured_fraction_full 0.987
_diffrn_reflns_Laue_measured_fraction_max 0.972
_diffrn_reflns_limit_h_max 25
_diffrn_reflns_limit_h_min -25
_diffrn_reflns_limit_k_max 24
_diffrn_reflns_limit_k_min 0
_diffrn_reflns_limit_l_max 17
_diffrn_reflns_limit_l_min 0
_diffrn_reflns_number 13092
_diffrn_reflns_point_group_measured_fraction_full 0.987
_diffrn_reflns_point_group_measured_fraction_max 0.972
_diffrn_reflns_theta_full 25.242
_diffrn_reflns_theta_max 28.390
_diffrn_reflns_theta_min 2.408
_diffrn_source 'microfocus sealed tube'
_exptl_absorpt_coefficient_mu 3.525
_exptl_absorpt_correction_T_max 0.959344
_exptl_absorpt_correction_T_min 0.337817
_exptl_absorpt_correction_type multi-scan
_exptl_absorpt_process_details 'TWINABS 2012.1 (Bruker AXS,2012)'
_exptl_crystal_colour red
_exptl_crystal_density_diffrn 1.834
_exptl_crystal_description plate
_exptl_crystal_F_000 2400
_exptl_crystal_size_max 0.150
_exptl_crystal_size_mid 0.084
_exptl_crystal_size_min 0.040
_refine_diff_density_max 3.352
_refine_diff_density_min -2.279
_refine_diff_density_rms 0.242
_refine_ls_extinction_method none
_refine_ls_goodness_of_fit_ref 1.066
_refine_ls_hydrogen_treatment constr
_refine_ls_matrix_type full
_refine_ls_number_parameters 305
_refine_ls_number_reflns 6438
_refine_ls_number_restraints 12
_refine_ls_restrained_S_all 1.065
_refine_ls_R_factor_all 0.1120
_refine_ls_R_factor_gt 0.0761
_refine_ls_shift/su_max 0.000
_refine_ls_shift/su_mean 0.000
_refine_ls_structure_factor_coef Fsqd
_refine_ls_weighting_details 'w=1/[\s^2^(Fo^2^)+(0.1074P)^2^+43.6418P] where P=(Fo^2^+2Fc^2^)/3'
_refine_ls_weighting_scheme calc
_refine_ls_wR_factor_gt 0.1930
_refine_ls_wR_factor_ref 0.2123
_reflns_Friedel_coverage 0.000
_reflns_number_gt 4622
_reflns_number_total 6438
_reflns_threshold_expression 'I > 2\s(I)'
_cod_data_source_file d0dt01293a2.cif
_cod_data_source_block 3
_cod_depositor_comments 'Adding full bibliography for 7704612--7704615.cif.'
_cod_original_cell_volume 4439.2(16)
_cod_original_sg_symbol_H-M 'C 2/c'
_cod_database_code 7704613
_shelx_shelxl_version_number 2018/1
_shelx_space_group_comment
;
The symmetry employed for this shelxl refinement is uniquely defined
by the following loop, which should always be used as a source of
symmetry information in preference to the above space-group names.
They are only intended as comments.
;
_shelx_estimated_absorpt_t_min 0.620
_shelx_estimated_absorpt_t_max 0.872
_exptl_absorpt_special_details
;
4 twin components present. Reflections merged according to point-group 2/m   
 Single reflections that also occur in composites omitted
;

loop_
_space_group_symop_operation_xyz
'x, y, z'
'-x, y, -z+1/2'
'x+1/2, y+1/2, z'
'-x+1/2, y+1/2, -z+1/2'
'-x, -y, -z'
'x, -y, z-1/2'
'-x+1/2, -y+1/2, -z'
'x+1/2, -y+1/2, z-1/2'

loop_
_atom_site_label
_atom_site_type_symbol
_atom_site_fract_x
_atom_site_fract_y
_atom_site_fract_z
_atom_site_U_iso_or_equiv
_atom_site_adp_type
_atom_site_occupancy
_atom_site_site_symmetry_order
_atom_site_calc_flag
_atom_site_refinement_flags_posn
_atom_site_refinement_flags_adp
_atom_site_refinement_flags_occupancy
_atom_site_disorder_assembly
_atom_site_disorder_group
Dy1 Dy 0.500000 0.91946(5) 0.750000 0.0338(3) Uani 1 2 d S T P . .
O11 O 0.5839(5) 1.0007(5) 0.8133(6) 0.040(2) Uani 1 1 d . . . . .
N11 N 0.5684(7) 0.9542(7) 0.6175(8) 0.046(3) Uani 1 1 d . . . . .
N12 N 0.4591(7) 0.8635(6) 0.5711(7) 0.045(3) Uani 1 1 d . . . . .
C101 C 0.6318(8) 1.0211(8) 0.7628(10) 0.044(3) Uani 1 1 d . . . . .
C102 C 0.6910(9) 1.0659(10) 0.8075(12) 0.063(5) Uani 1 1 d . . . . .
H102 H 0.697836 1.079315 0.880278 0.075 Uiso 1 1 calc R U . . .
C103 C 0.7378(9) 1.0901(14) 0.7514(15) 0.079(6) Uani 1 1 d . . . . .
H103 H 0.775227 1.122396 0.782049 0.094 Uiso 1 1 calc R U . . .
C104 C 0.7286(12) 1.0644(14) 0.6384(16) 0.089(7) Uani 1 1 d . . . . .
H104 H 0.762330 1.078460 0.597891 0.106 Uiso 1 1 calc R U . . .
C105 C 0.6753(9) 1.0231(11) 0.5954(14) 0.065(5) Uani 1 1 d . . . . .
H105 H 0.669638 1.009258 0.522913 0.077 Uiso 1 1 calc R U . . .
C106 C 0.6264(8) 0.9988(9) 0.6524(10) 0.049(4) Uani 1 1 d . . . . .
C107 C 0.5530(10) 0.9305(8) 0.5202(10) 0.055(4) Uani 1 1 d . . . . .
H107 H 0.579559 0.945122 0.469519 0.066 Uiso 1 1 calc R U . . .
C108 C 0.4931(9) 0.8807(8) 0.4926(9) 0.048(4) Uani 1 1 d . U . . .
C109 C 0.4686(13) 0.8542(10) 0.3896(10) 0.075(7) Uani 1 1 d . U . . .
H109 H 0.491778 0.867004 0.334015 0.089 Uiso 1 1 calc R U . . .
C110 C 0.4092(12) 0.8086(9) 0.3699(11) 0.071(6) Uani 1 1 d . . . . .
H110 H 0.391827 0.790214 0.300130 0.085 Uiso 1 1 calc R U . . .
C111 C 0.3762(12) 0.7902(8) 0.4478(11) 0.063(5) Uani 1 1 d . . . . .
H111 H 0.336196 0.758582 0.435227 0.076 Uiso 1 1 calc R U . . .
C112 C 0.4043(9) 0.8207(8) 0.5514(9) 0.049(4) Uani 1 1 d . . . . .
C113 C 0.3664(8) 0.8049(9) 0.6396(11) 0.051(4) Uani 1 1 d . . . . .
H113 H 0.351916 0.752715 0.638658 0.061 Uiso 1 1 calc R U . . .
C114 C 0.2665(9) 0.8439(14) 0.6998(18) 0.082(6) Uani 1 1 d . . . . .
H11A H 0.258923 0.792428 0.712973 0.124 Uiso 1 1 calc R U . . .
H11B H 0.220322 0.867789 0.674543 0.124 Uiso 1 1 calc R U . . .
H11C H 0.291652 0.866995 0.766042 0.124 Uiso 1 1 calc R U . . .
Dy2 Dy 0.500000 0.62161(5) 0.750000 0.0356(3) Uani 1 2 d S T P . .
Cl2 Cl 0.39427(19) 0.61762(19) 0.5834(3) 0.0430(8) Uani 1 1 d . . . . .
N21 N 0.4329(6) 0.5640(6) 0.8750(8) 0.036(2) Uani 1 1 d . . . . .
N22 N 0.500000 0.4869(8) 0.750000 0.037(3) Uani 1 2 d S T P . .
O12 O 0.4139(5) 0.8230(5) 0.7382(6) 0.042(2) Uani 1 1 d . . . . .
H12 H 0.422441 0.791154 0.765833 0.051 Uiso 1 1 d R U . . .
O21 O 0.4416(5) 0.7038(5) 0.8340(7) 0.040(2) Uani 1 1 d . . . . .
O13 O 0.3068(7) 0.8503(8) 0.6241(9) 0.073(4) Uani 1 1 d . . . . .
C201 C 0.4092(7) 0.6869(7) 0.9096(8) 0.031(3) Uani 1 1 d . . . . .
C202 C 0.3768(7) 0.7374(8) 0.9641(11) 0.041(3) Uani 1 1 d . . . . .
H202 H 0.380417 0.787435 0.948324 0.050 Uiso 1 1 calc R U . . .
C203 C 0.3389(8) 0.7173(9) 1.0414(11) 0.052(4) Uani 1 1 d . . . . .
H203 H 0.317086 0.753253 1.076762 0.062 Uiso 1 1 calc R U . . .
C204 C 0.3337(7) 0.6437(9) 1.0658(10) 0.044(3) Uani 1 1 d . . . . .
H204 H 0.309703 0.629580 1.119797 0.053 Uiso 1 1 calc R U . . .
C205 C 0.3633(8) 0.5920(8) 1.0117(10) 0.043(3) Uani 1 1 d . . . . .
H205 H 0.358400 0.541887 1.026342 0.052 Uiso 1 1 calc R U . . .
C206 C 0.4006(7) 0.6135(7) 0.9351(10) 0.036(3) Uani 1 1 d . . . . .
C207 C 0.4312(8) 0.4955(8) 0.8855(11) 0.042(3) Uani 1 1 d . . . . .
H207 H 0.408607 0.473795 0.936609 0.050 Uiso 1 1 calc R U . . .
C208 C 0.4658(7) 0.4505(7) 0.8151(10) 0.041(3) Uani 1 1 d . . . . .
C209 C 0.4671(8) 0.3751(8) 0.8165(13) 0.050(4) Uani 1 1 d . . . . .
H209 H 0.444678 0.350063 0.864858 0.060 Uiso 1 1 calc R U . . .
C210 C 0.500000 0.3354(11) 0.750000 0.042(4) Uani 1 2 d S T P . .
H210 H 0.500001 0.283857 0.749998 0.051 Uiso 1 2 calc R U P . .

loop_
_atom_site_aniso_label
_atom_site_aniso_U_11
_atom_site_aniso_U_22
_atom_site_aniso_U_33
_atom_site_aniso_U_23
_atom_site_aniso_U_13
_atom_site_aniso_U_12
Dy1 0.0494(6) 0.0413(5) 0.0114(3) 0.000 0.0080(3) 0.000
O11 0.039(5) 0.058(6) 0.025(4) 0.003(4) 0.011(4) -0.005(4)
N11 0.063(8) 0.058(7) 0.017(4) 0.015(5) 0.013(5) 0.023(7)
N12 0.073(9) 0.047(6) 0.011(4) 0.000(4) 0.001(5) 0.013(6)
C101 0.047(8) 0.058(9) 0.028(6) 0.015(6) 0.010(6) 0.007(7)
C102 0.055(11) 0.087(12) 0.036(8) 0.026(8) -0.011(7) -0.013(9)
C103 0.033(9) 0.145(19) 0.054(10) 0.024(12) -0.001(8) -0.016(11)
C104 0.066(14) 0.14(2) 0.066(12) 0.049(13) 0.036(11) 0.015(14)
C105 0.041(10) 0.106(15) 0.055(9) 0.033(10) 0.028(8) 0.012(10)
C106 0.051(9) 0.078(11) 0.021(6) 0.014(6) 0.012(6) 0.009(8)
C107 0.087(13) 0.059(9) 0.024(6) 0.005(6) 0.024(7) 0.025(9)
C108 0.079(11) 0.052(8) 0.013(5) 0.001(5) 0.007(6) 0.026(8)
C109 0.15(2) 0.066(10) 0.015(6) -0.002(7) 0.026(9) 0.043(12)
C110 0.130(19) 0.048(9) 0.024(7) -0.019(7) -0.004(9) 0.032(11)
C111 0.112(16) 0.044(8) 0.026(6) -0.013(6) -0.003(8) 0.005(9)
C112 0.069(11) 0.051(8) 0.021(6) 0.000(6) -0.002(6) 0.018(8)
C113 0.042(8) 0.067(10) 0.036(7) -0.001(7) -0.010(6) 0.000(7)
C114 0.034(10) 0.116(18) 0.095(16) -0.004(14) 0.008(10) -0.003(10)
Dy2 0.0413(6) 0.0397(5) 0.0281(4) 0.000 0.0126(4) 0.000
Cl2 0.0407(19) 0.0535(19) 0.0350(15) -0.0054(14) 0.0084(13) -0.0035(16)
N21 0.030(6) 0.048(6) 0.030(5) 0.007(4) 0.010(4) 0.000(5)
N22 0.045(9) 0.035(7) 0.033(7) 0.000 0.013(7) 0.000
O12 0.063(6) 0.043(5) 0.017(4) -0.006(3) 0.000(4) 0.000(5)
O21 0.043(5) 0.049(5) 0.030(4) -0.003(4) 0.010(4) 0.001(4)
O13 0.055(8) 0.103(10) 0.048(7) -0.010(7) -0.021(6) 0.000(7)
C201 0.032(7) 0.039(6) 0.021(5) -0.002(5) 0.004(5) 0.005(5)
C202 0.032(7) 0.052(8) 0.039(7) -0.006(6) 0.007(5) 0.002(6)
C203 0.044(8) 0.076(11) 0.036(7) 0.000(7) 0.010(6) 0.009(8)
C204 0.036(8) 0.069(9) 0.034(7) 0.005(6) 0.022(6) 0.002(7)
C205 0.042(8) 0.057(9) 0.035(6) 0.005(6) 0.017(6) 0.001(7)
C206 0.029(7) 0.050(7) 0.031(6) 0.002(5) 0.010(5) 0.006(6)
C207 0.039(8) 0.047(8) 0.039(7) 0.015(6) 0.007(6) 0.004(6)
C208 0.036(8) 0.049(7) 0.031(6) 0.010(6) -0.005(5) -0.007(6)
C209 0.042(8) 0.046(8) 0.060(9) 0.019(7) 0.005(7) -0.005(7)
C210 0.029(10) 0.040(10) 0.054(11) 0.000 0.001(9) 0.000

loop_
_atom_type_symbol
_atom_type_description
_atom_type_scat_dispersion_real
_atom_type_scat_dispersion_imag
_atom_type_scat_source
C C 0.0033 0.0016 'International Tables Vol C Tables 4.2.6.8 and 6.1.1.4'
H H 0.0000 0.0000 'International Tables Vol C Tables 4.2.6.8 and 6.1.1.4'
N N 0.0061 0.0033 'International Tables Vol C Tables 4.2.6.8 and 6.1.1.4'
O O 0.0106 0.0060 'International Tables Vol C Tables 4.2.6.8 and 6.1.1.4'
Cl Cl 0.1484 0.1585 'International Tables Vol C Tables 4.2.6.8 and 6.1.1.4'
Dy Dy -0.1892 4.4098 'International Tables Vol C Tables 4.2.6.8 and 6.1.1.4'

loop_
_geom_angle_atom_site_label_1
_geom_angle_atom_site_label_2
_geom_angle_atom_site_label_3
_geom_angle
_geom_angle_site_symmetry_1
_geom_angle_site_symmetry_3
_geom_angle_publ_flag
O11 Dy1 O11 95.2(5) . 2_656 ?
O11 Dy1 O12 162.5(3) . . ?
O11 Dy1 O12 92.4(3) 2_656 . ?
O11 Dy1 O12 92.4(3) . 2_656 ?
O11 Dy1 O12 162.5(3) 2_656 2_656 ?
O12 Dy1 O12 84.9(5) . 2_656 ?
O11 Dy1 N11 91.4(3) . 2_656 ?
O11 Dy1 N11 67.9(4) 2_656 2_656 ?
O12 Dy1 N11 76.9(3) . 2_656 ?
O12 Dy1 N11 127.7(4) 2_656 2_656 ?
O11 Dy1 N11 67.9(4) . . ?
O11 Dy1 N11 91.4(3) 2_656 . ?
O12 Dy1 N11 127.7(4) . . ?
O12 Dy1 N11 76.9(3) 2_656 . ?
N11 Dy1 N11 149.7(6) 2_656 . ?
O11 Dy1 N12 83.2(3) . 2_656 ?
O11 Dy1 N12 132.6(4) 2_656 2_656 ?
O12 Dy1 N12 80.0(3) . 2_656 ?
O12 Dy1 N12 64.0(3) 2_656 2_656 ?
N11 Dy1 N12 64.8(5) 2_656 2_656 ?
N11 Dy1 N12 130.0(4) . 2_656 ?
O11 Dy1 N12 132.6(4) . . ?
O11 Dy1 N12 83.2(3) 2_656 . ?
O12 Dy1 N12 64.0(3) . . ?
O12 Dy1 N12 80.0(3) 2_656 . ?
N11 Dy1 N12 130.0(4) 2_656 . ?
N11 Dy1 N12 64.8(5) . . ?
N12 Dy1 N12 131.1(5) 2_656 . ?
C101 O11 Dy1 123.4(9) . . ?
C107 N11 C106 120.9(13) . . ?
C107 N11 Dy1 122.6(12) . . ?
C106 N11 Dy1 116.4(8) . . ?
C112 N12 C108 119.9(12) . . ?
C112 N12 Dy1 120.9(9) . . ?
C108 N12 Dy1 119.2(10) . . ?
O11 C101 C102 124.0(13) . . ?
O11 C101 C106 119.9(14) . . ?
C102 C101 C106 116.1(14) . . ?
C103 C102 C101 122.9(17) . . ?
C102 C103 C104 117.6(19) . . ?
C105 C104 C103 120.8(17) . . ?
C104 C105 C106 121.7(18) . . ?
N11 C106 C105 127.8(14) . . ?
N11 C106 C101 111.5(12) . . ?
C105 C106 C101 120.7(16) . . ?
N11 C107 C108 116.8(13) . . ?
N12 C108 C109 120.6(18) . . ?
N12 C108 C107 116.6(11) . . ?
C109 C108 C107 122.7(15) . . ?
C110 C109 C108 118.5(16) . . ?
C111 C110 C109 121.1(14) . . ?
C110 C111 C112 116.9(18) . . ?
N12 C112 C111 123.0(15) . . ?
N12 C112 C113 118.4(12) . . ?
C111 C112 C113 118.6(16) . . ?
O13 C113 O12 109.3(12) . . ?
O13 C113 C112 107.0(13) . . ?
O12 C113 C112 107.8(12) . . ?
O21 Dy2 O21 97.2(5) . 2_656 ?
O21 Dy2 N22 131.4(2) . . ?
O21 Dy2 N22 131.4(2) 2_656 . ?
O21 Dy2 N21 163.0(3) . 2_656 ?
O21 Dy2 N21 66.7(3) 2_656 2_656 ?
N22 Dy2 N21 64.9(3) . 2_656 ?
O21 Dy2 N21 66.7(3) . . ?
O21 Dy2 N21 163.0(3) 2_656 . ?
N22 Dy2 N21 64.9(3) . . ?
N21 Dy2 N21 129.8(5) 2_656 . ?
O21 Dy2 Cl2 91.9(2) . . ?
O21 Dy2 Cl2 90.2(2) 2_656 . ?
N22 Dy2 Cl2 88.39(8) . . ?
N21 Dy2 Cl2 82.9(3) 2_656 . ?
N21 Dy2 Cl2 95.7(3) . . ?
O21 Dy2 Cl2 90.2(2) . 2_656 ?
O21 Dy2 Cl2 91.9(2) 2_656 2_656 ?
N22 Dy2 Cl2 88.39(8) . 2_656 ?
N21 Dy2 Cl2 95.7(3) 2_656 2_656 ?
N21 Dy2 Cl2 82.9(3) . 2_656 ?
Cl2 Dy2 Cl2 176.77(16) . 2_656 ?
C207 N21 C206 123.7(11) . . ?
C207 N21 Dy2 121.2(9) . . ?
C206 N21 Dy2 115.0(8) . . ?
C208 N22 C208 120.4(17) 2_656 . ?
C208 N22 Dy2 119.8(8) 2_656 . ?
C208 N22 Dy2 119.8(8) . . ?
C113 O12 Dy1 121.6(9) . . ?
C201 O21 Dy2 123.9(8) . . ?
C114 O13 C113 114.6(15) . . ?
O21 C201 C202 123.8(12) . . ?
O21 C201 C206 120.1(11) . . ?
C202 C201 C206 115.9(11) . . ?
C201 C202 C203 122.7(14) . . ?
C204 C203 C202 119.1(14) . . ?
C205 C204 C203 120.1(12) . . ?
C204 C205 C206 119.4(13) . . ?
C205 C206 C201 122.8(12) . . ?
C205 C206 N21 123.5(12) . . ?
C201 C206 N21 113.7(10) . . ?
N21 C207 C208 117.6(12) . . ?
N22 C208 C209 119.6(14) . . ?
N22 C208 C207 116.3(12) . . ?
C209 C208 C207 124.0(13) . . ?
C210 C209 C208 122.2(14) . . ?
C209 C210 C209 115.9(18) 2_656 . ?

loop_
_geom_bond_atom_site_label_1
_geom_bond_atom_site_label_2
_geom_bond_distance
_geom_bond_site_symmetry_2
_geom_bond_publ_flag
Dy1 O11 2.218(9) . ?
Dy1 O11 2.218(9) 2_656 ?
Dy1 O12 2.409(10) . ?
Dy1 O12 2.409(9) 2_656 ?
Dy1 N11 2.451(11) 2_656 ?
Dy1 N11 2.451(11) . ?
Dy1 N12 2.488(10) 2_656 ?
Dy1 N12 2.488(10) . ?
O11 C101 1.293(16) . ?
N11 C107 1.297(17) . ?
N11 C106 1.38(2) . ?
N12 C112 1.30(2) . ?
N12 C108 1.353(18) . ?
C101 C102 1.42(2) . ?
C101 C106 1.459(18) . ?
C102 C103 1.34(2) . ?
C103 C104 1.50(3) . ?
C104 C105 1.30(3) . ?
C105 C106 1.38(2) . ?
C107 C108 1.45(2) . ?
C108 C109 1.396(19) . ?
C109 C110 1.39(3) . ?
C110 C111 1.34(3) . ?
C111 C112 1.439(18) . ?
C112 C113 1.50(2) . ?
C113 O13 1.40(2) . ?
C113 O12 1.431(15) . ?
C114 O13 1.37(2) . ?
Dy2 O21 2.289(9) . ?
Dy2 O21 2.289(9) 2_656 ?
Dy2 N22 2.482(15) . ?
Dy2 N21 2.504(10) 2_656 ?
Dy2 N21 2.504(10) . ?
Dy2 Cl2 2.613(3) . ?
Dy2 Cl2 2.613(3) 2_656 ?
N21 C207 1.269(17) . ?
N21 C206 1.422(16) . ?
N22 C208 1.348(15) 2_656 ?
N22 C208 1.349(15) . ?
O21 C201 1.300(14) . ?
C201 C202 1.389(17) . ?
C201 C206 1.410(18) . ?
C202 C203 1.40(2) . ?
C203 C204 1.40(2) . ?
C204 C205 1.374(19) . ?
C205 C206 1.395(17) . ?
C207 C208 1.49(2) . ?
C208 C209 1.390(19) . ?
C209 C210 1.377(19) . ?

loop_
_geom_hbond_atom_site_label_D
_geom_hbond_atom_site_label_H
_geom_hbond_atom_site_label_A
_geom_hbond_distance_DH
_geom_hbond_distance_HA
_geom_hbond_distance_DA
_geom_hbond_angle_DHA
_geom_hbond_site_symmetry_A
_geom_hbond_publ_flag
C107 H107 O11 0.95 2.26 3.120(16) 149.7 6_575 yes
C113 H113 Cl2 1.00 2.76 3.588(17) 140.6 . yes
O12 H12 O21 0.69 1.83 2.518(13) 176.9 . yes
C207 H207 Cl2 0.95 2.59 3.479(13) 156.2 6_566 yes
